data_7014134
loop_
_publ_author_name
'Wang, Zhi-Lin'
'Luo, Qin-Hui'
'Duan, Chun-Ying'
'Shen, Cheng-Yu'
'Li, Yi-Zhi'

_publ_section_title
;
 A study on oxygen insertion in dinuclear silver cryptates.
;
_journal_issue 7
_journal_name_full 'Dalton transactions (Cambridge, England : 2003)'
_journal_page_first 1104
_journal_page_last 1111
_journal_paper_doi 10.1039/b401776e
_journal_year 2004
_chemical_formula_moiety 'C42 H54 Ag2 N8 O, 2(Cl O4), 0.525(H2 O), 0.475(H2 O)'
_chemical_formula_sum 'C42 H56 Ag2 Cl2 N8 O10'
_chemical_formula_weight 1119.59
_chemical_name_systematic
;
?
;
_space_group_IT_number 2
_symmetry_cell_setting triclinic
_symmetry_space_group_name_Hall '-P 1'
_symmetry_space_group_name_H-M 'P -1'
_atom_sites_solution_hydrogens geom
_atom_sites_solution_primary direct
_atom_sites_solution_secondary difmap
_audit_creation_method SHELXL-97
_cell_angle_alpha 83.37(2)
_cell_angle_beta 89.08(4)
_cell_angle_gamma 81.58(4)
_cell_formula_units_Z 2
_cell_length_a 10.381(6)
_cell_length_b 11.929(5)
_cell_length_c 19.735(9)
_cell_measurement_reflns_used 25
_cell_measurement_temperature 293(2)
_cell_measurement_theta_max 25.5
_cell_measurement_theta_min 1.92
_cell_volume 2401(2)
_computing_cell_refinement 'Siemens XSCANS'
_computing_data_collection 'Siemens XSCANS'
_computing_data_reduction 'Siemens SHELXTL'
_computing_molecular_graphics 'Siemens SHELXTL'
_computing_publication_material 'Siemens SHELXTL'
_computing_structure_refinement 'Siemens SHELXTL'
_computing_structure_solution 'Siemens SHELXTL'
_diffrn_ambient_temperature 293(2)
_diffrn_measured_fraction_theta_full 0.998
_diffrn_measured_fraction_theta_max 0.998
_diffrn_measurement_device 'Siemens P4'
_diffrn_measurement_method '2\q/\w scans'
_diffrn_radiation_monochromator graphite
_diffrn_radiation_source 'fine-focus sealed tube'
_diffrn_radiation_type MoK\a
_diffrn_radiation_wavelength 0.71073
_diffrn_reflns_av_R_equivalents 0.0129
_diffrn_reflns_av_sigmaI/netI 0.0354
_diffrn_reflns_limit_h_max 12
_diffrn_reflns_limit_h_min -1
_diffrn_reflns_limit_k_max 14
_diffrn_reflns_limit_k_min -14
_diffrn_reflns_limit_l_max 23
_diffrn_reflns_limit_l_min -23
_diffrn_reflns_number 9976
_diffrn_reflns_theta_full 25.00
_diffrn_reflns_theta_max 25.00
_diffrn_reflns_theta_min 1.92
_diffrn_standards_decay_% 0.001
_diffrn_standards_interval_count 97
_diffrn_standards_number 3
_exptl_absorpt_coefficient_mu 0.989
_exptl_absorpt_correction_T_max 0.82
_exptl_absorpt_correction_T_min 0.79
_exptl_absorpt_correction_type psi-scan
_exptl_absorpt_process_details 'XPRER(Siemens, 1997)'
_exptl_crystal_colour colorless
_exptl_crystal_density_diffrn 1.548
_exptl_crystal_density_method 'not measured'
_exptl_crystal_description block
_exptl_crystal_F_000 1144
_exptl_crystal_size_max 0.3
_exptl_crystal_size_mid 0.2
_exptl_crystal_size_min 0.2
_refine_diff_density_max 0.983
_refine_diff_density_min -0.989
_refine_diff_density_rms 0.073
_refine_ls_extinction_method none
_refine_ls_goodness_of_fit_ref 1.013
_refine_ls_hydrogen_treatment constr
_refine_ls_matrix_type full
_refine_ls_number_parameters 597
_refine_ls_number_reflns 8456
_refine_ls_number_restraints 0
_refine_ls_restrained_S_all 1.013
_refine_ls_R_factor_all 0.0646
_refine_ls_R_factor_gt 0.0479
_refine_ls_shift/su_max 0.000
_refine_ls_shift/su_mean 0.000
_refine_ls_structure_factor_coef Fsqd
_refine_ls_weighting_details 'calc w=1/[\s^2^(Fo^2^)+(0.1000P)^2^+1.9900P] where P=(Fo^2^+2Fc^2^)/3'
_refine_ls_weighting_scheme calc
_refine_ls_wR_factor_gt 0.1428
_refine_ls_wR_factor_ref 0.1534
_reflns_number_gt 7010
_reflns_number_total 8456
_reflns_threshold_expression >2sigma(I)
_cod_data_source_file b401776e.txt
_cod_data_source_block ag-1
_cod_depositor_comments
;
The following automatic conversions were performed:
'_symmetry_cell_setting' value 'Triclinic' changed to 'triclinic'
according to '/home/saulius/struct/CIF-dictionaries/cif_core.dic'
dictionary named 'cif_core.dic' version 2.4.1 from 2010-06-29.

Automatic conversion script
Id: cif_fix_enum 1527 2010-12-29 10:47:43Z saulius 
;
_cod_original_sg_symbol_H-M 'P-1   '
_cod_database_code 7014134

loop_
_symmetry_equiv_pos_as_xyz
'x, y, z'
'-x, -y, -z'

loop_
_atom_site_label
_atom_site_type_symbol
_atom_site_fract_x
_atom_site_fract_y
_atom_site_fract_z
_atom_site_U_iso_or_equiv
_atom_site_adp_type
_atom_site_occupancy
_atom_site_symmetry_multiplicity
_atom_site_calc_flag
_atom_site_refinement_flags
_atom_site_disorder_assembly
_atom_site_disorder_group
O1 O 0.6475(8) 0.7855(8) 0.5402(5) 0.074(3) Uani 0.502(11) 1 d P A 1
H25 H 0.6607 0.8086 0.5040 0.089 Uiso 0.502(11) 1 d PR A 1
C32 C 1.1569(5) 0.7598(5) 0.8850(3) 0.0538(14) Uani 1 1 d . . .
H32A H 1.2057 0.7974 0.9140 0.065 Uiso 0.502(11) 1 d PR A 2
O2 O 1.2495(9) 0.8154(8) 0.9229(5) 0.071(3) Uani 0.498(11) 1 d P A 1
H32 H 1.2861 0.7628 0.9606 0.106 Uiso 0.498(11) 1 d PR A 1
C25 C 0.7577(5) 0.7400(5) 0.5843(3) 0.0503(13) Uani 1 1 d . . .
H25A H 0.6958 0.7770 0.5503 0.060 Uiso 0.498(11) 1 d PR A 2
O3 O 0.6512(8) 0.8721(8) 0.1837(5) 0.074(3) Uani 0.525(9) 1 d P . .
H3E H 0.5868 0.8558 0.1627 0.089 Uiso 0.525(9) 1 d PR . .
H3F H 0.6427 0.8506 0.2259 0.089 Uiso 0.525(9) 1 d PR . .
O4 O 0.9131(9) 0.7481(8) 0.1567(5) 0.071(3) Uani 0.475(9) 1 d P . .
H4A H 0.9367 0.7712 0.1167 0.085 Uiso 0.475(9) 1 d PR . .
H4B H 0.8374 0.7829 0.1638 0.085 Uiso 0.475(9) 1 d PR . .
Ag1 Ag 0.86821(4) 0.73531(3) 0.82587(2) 0.04879(14) Uani 1 1 d . . .
Ag2 Ag 1.05426(4) 0.72151(3) 0.648780(19) 0.04720(14) Uani 1 1 d . . .
C1 C 0.6173(6) 0.7444(6) 0.9267(4) 0.0695(17) Uani 1 1 d . . .
H1A H 0.5774 0.7486 0.9712 0.083 Uiso 1 1 calc R A .
H1B H 0.6074 0.6707 0.9128 0.083 Uiso 1 1 calc R . .
C2 C 0.5432(6) 0.8344(6) 0.8778(3) 0.0654(16) Uani 1 1 d . A .
H2A H 0.5603 0.9080 0.8888 0.078 Uiso 1 1 calc R . .
H2B H 0.4510 0.8317 0.8851 0.078 Uiso 1 1 calc R . .
C3 C 0.5724(6) 0.8277(6) 0.8002(3) 0.0665(16) Uani 1 1 d . . .
H3A H 0.5761 0.7494 0.7905 0.080 Uiso 1 1 calc R A .
H3B H 0.5022 0.8738 0.7733 0.080 Uiso 1 1 calc R . .
C4 C 0.6962(6) 0.9660(6) 0.7514(3) 0.0621(15) Uani 1 1 d . . .
H4 H 0.6155 1.0098 0.7419 0.075 Uiso 1 1 calc R A .
C5 C 0.9329(6) 0.9546(5) 0.7199(3) 0.0508(13) Uani 1 1 d . . .
H5 H 0.9395 0.8758 0.7213 0.061 Uiso 1 1 calc R A .
C6 C 0.8133(6) 1.0185(5) 0.7309(3) 0.0553(14) Uani 1 1 d . A .
C7 C 0.8029(7) 1.1373(5) 0.7248(3) 0.0625(16) Uani 1 1 d . . .
H7 H 0.7220 1.1810 0.7292 0.075 Uiso 1 1 calc R A .
C8 C 0.9095(7) 1.1893(5) 0.7125(3) 0.0639(16) Uani 1 1 d . A .
H8 H 0.9016 1.2683 0.7099 0.077 Uiso 1 1 calc R . .
C9 C 1.0299(7) 1.1264(5) 0.7038(3) 0.0603(15) Uani 1 1 d . . .
H9 H 1.1029 1.1628 0.6958 0.072 Uiso 1 1 calc R A .
C10 C 1.0417(6) 1.0067(5) 0.7070(3) 0.0511(13) Uani 1 1 d . A .
C11 C 1.1697(6) 0.9443(5) 0.6933(3) 0.0525(13) Uani 1 1 d . . .
H11 H 1.2418 0.9802 0.6992 0.063 Uiso 1 1 calc R A .
C12 C 1.3279(6) 0.8043(5) 0.6571(3) 0.0634(15) Uani 1 1 d . . .
H12A H 1.3514 0.7277 0.6799 0.076 Uiso 1 1 calc R A .
H12B H 1.3838 0.8525 0.6749 0.076 Uiso 1 1 calc R . .
C13 C 1.3538(6) 0.8026(5) 0.5811(3) 0.0598(15) Uani 1 1 d . A .
H13A H 1.3139 0.8753 0.5580 0.072 Uiso 1 1 calc R . .
H13B H 1.4471 0.7980 0.5741 0.072 Uiso 1 1 calc R . .
C14 C 1.3078(6) 0.7092(6) 0.5459(3) 0.0639(16) Uani 1 1 d . . .
H14A H 1.3451 0.7115 0.5005 0.077 Uiso 1 1 calc R A .
H14B H 1.3426 0.6363 0.5707 0.077 Uiso 1 1 calc R . .
C15 C 0.8165(7) 0.6453(5) 0.9837(3) 0.0618(15) Uani 1 1 d . . .
H15A H 0.9062 0.6538 0.9923 0.074 Uiso 1 1 calc R A .
H15B H 0.7703 0.6490 1.0267 0.074 Uiso 1 1 calc R . .
C16 C 0.8156(6) 0.5259(5) 0.9621(3) 0.0639(16) Uani 1 1 d . A .
H16A H 0.8379 0.4706 1.0017 0.077 Uiso 1 1 calc R . .
H16B H 0.7272 0.5201 0.9492 0.077 Uiso 1 1 calc R . .
C17 C 0.9038(6) 0.4922(5) 0.9050(3) 0.0596(15) Uani 1 1 d . . .
H17A H 0.9886 0.5138 0.9124 0.072 Uiso 1 1 calc R A .
H17B H 0.9150 0.4099 0.9059 0.072 Uiso 1 1 calc R . .
C18 C 0.8032(6) 0.4800(5) 0.8037(3) 0.0524(13) Uani 1 1 d . . .
H18 H 0.8001 0.4056 0.8231 0.063 Uiso 1 1 calc R A .
C19 C 0.7783(5) 0.6089(4) 0.6937(2) 0.0446(11) Uani 1 1 d . . .
H19 H 0.8363 0.6522 0.7098 0.054 Uiso 1 1 calc R A .
C20 C 0.7454(5) 0.5158(4) 0.7348(3) 0.0477(12) Uani 1 1 d . A .
C21 C 0.6572(6) 0.4526(5) 0.7102(3) 0.0564(14) Uani 1 1 d . . .
H21 H 0.6359 0.3892 0.7376 0.068 Uiso 1 1 calc R A .
C22 C 0.6008(6) 0.4806(5) 0.6469(3) 0.0550(14) Uani 1 1 d . A .
H22 H 0.5414 0.4381 0.6314 0.066 Uiso 1 1 calc R . .
C23 C 0.6359(5) 0.5749(5) 0.6071(3) 0.0515(13) Uani 1 1 d . . .
H23 H 0.5979 0.5964 0.5644 0.062 Uiso 1 1 calc R A .
C24 C 0.7266(5) 0.6387(5) 0.6291(3) 0.0476(12) Uani 1 1 d . A .
C26 C 0.8797(6) 0.8783(5) 0.5394(3) 0.0583(14) Uani 1 1 d . . .
H26A H 0.9182 0.9331 0.5623 0.070 Uiso 1 1 calc R A .
H26B H 0.7951 0.9148 0.5222 0.070 Uiso 1 1 calc R . .
C27 C 0.9658(6) 0.8443(6) 0.4799(3) 0.0607(15) Uani 1 1 d . A .
H27A H 0.9507 0.9058 0.4430 0.073 Uiso 1 1 calc R . .
H27B H 0.9371 0.7779 0.4643 0.073 Uiso 1 1 calc R . .
C28 C 1.1129(6) 0.8171(6) 0.4924(3) 0.0636(16) Uani 1 1 d . . .
H28A H 1.1546 0.8098 0.4484 0.076 Uiso 1 1 calc R A .
H28B H 1.1406 0.8828 0.5095 0.076 Uiso 1 1 calc R . .
C29 C 0.7756(6) 0.8507(6) 0.9645(3) 0.0654(16) Uani 1 1 d . . .
H29A H 0.7366 0.8453 1.0095 0.078 Uiso 1 1 calc R A .
H29B H 0.7263 0.9157 0.9376 0.078 Uiso 1 1 calc R . .
C30 C 0.9136(6) 0.8775(6) 0.9722(3) 0.0635(16) Uani 1 1 d . A .
H30A H 0.9630 0.8133 0.9996 0.076 Uiso 1 1 calc R . .
H30B H 0.9086 0.9428 0.9977 0.076 Uiso 1 1 calc R . .
C31 C 0.9912(6) 0.9030(5) 0.9066(3) 0.0548(13) Uani 1 1 d . . .
H31A H 0.9362 0.9565 0.8747 0.066 Uiso 1 1 calc R A .
H31B H 1.0649 0.9392 0.9175 0.066 Uiso 1 1 calc R . .
C33 C 1.1771(5) 0.6138(5) 0.8019(3) 0.0470(12) Uani 1 1 d . . .
H33 H 1.1026 0.6517 0.7792 0.056 Uiso 1 1 calc R A .
C34 C 1.2204(5) 0.6594(5) 0.8567(2) 0.0493(12) Uani 1 1 d . A .
C35 C 1.3375(6) 0.5914(6) 0.8891(3) 0.0614(15) Uani 1 1 d . . .
H35 H 1.3709 0.6156 0.9275 0.074 Uiso 1 1 calc R A .
C36 C 1.3973(6) 0.4977(6) 0.8664(3) 0.0644(16) Uani 1 1 d . A .
H36 H 1.4747 0.4610 0.8868 0.077 Uiso 1 1 calc R . .
C37 C 1.3461(6) 0.4530(5) 0.8124(3) 0.0630(16) Uani 1 1 d . . .
H37 H 1.3839 0.3831 0.7994 0.076 Uiso 1 1 calc R A .
C38 C 1.2391(6) 0.5134(5) 0.7785(3) 0.0538(13) Uani 1 1 d . A .
C39 C 1.1923(6) 0.4673(5) 0.7168(3) 0.0565(14) Uani 1 1 d . . .
H39 H 1.2161 0.3902 0.7123 0.068 Uiso 1 1 calc R A .
C40 C 1.0913(6) 0.4710(5) 0.6128(3) 0.0591(14) Uani 1 1 d . . .
H40A H 1.0001 0.4949 0.6016 0.071 Uiso 1 1 calc R A .
H40B H 1.1037 0.3892 0.6257 0.071 Uiso 1 1 calc R . .
C41 C 1.1727(6) 0.4971(5) 0.5495(3) 0.0554(14) Uani 1 1 d . A .
H41A H 1.2628 0.4900 0.5638 0.066 Uiso 1 1 calc R . .
H41B H 1.1676 0.4384 0.5199 0.066 Uiso 1 1 calc R . .
C42 C 1.1389(6) 0.6114(5) 0.5075(3) 0.0608(15) Uani 1 1 d . . .
H42A H 1.1868 0.6094 0.4650 0.073 Uiso 1 1 calc R A .
H42B H 1.0469 0.6217 0.4964 0.073 Uiso 1 1 calc R . .
N1 N 0.7571(5) 0.7486(4) 0.9338(2) 0.0587(12) Uani 1 1 d . A .
N2 N 0.6976(5) 0.8686(4) 0.7800(2) 0.0561(11) Uani 1 1 d . A .
N3 N 1.1908(4) 0.8461(4) 0.6740(2) 0.0482(10) Uani 1 1 d . A .
N4 N 1.1657(4) 0.7138(4) 0.5397(2) 0.0500(10) Uani 1 1 d . A .
N5 N 0.8560(5) 0.5442(4) 0.8372(2) 0.0535(11) Uani 1 1 d . A .
N6 N 0.8626(4) 0.7778(4) 0.5898(2) 0.0492(10) Uani 1 1 d . A .
N7 N 1.0402(5) 0.7975(4) 0.8728(2) 0.0536(11) Uani 1 1 d . A .
N8 N 1.1236(4) 0.5274(4) 0.6718(2) 0.0493(10) Uani 1 1 d . A .
Cl1 Cl 0.57904(16) 0.81209(14) 0.38349(8) 0.0636(4) Uani 1 1 d . . .
O11 O 0.5614(5) 0.7233(4) 0.4292(2) 0.0793(13) Uani 1 1 d . . .
O12 O 0.6932(5) 0.8407(4) 0.3946(2) 0.0803(13) Uani 1 1 d . . .
O13 O 0.4874(5) 0.8983(5) 0.3900(3) 0.0881(15) Uani 1 1 d . . .
O14 O 0.5735(5) 0.7816(5) 0.3218(3) 0.0856(14) Uani 1 1 d . . .
Cl2 Cl 0.68114(17) 0.20519(13) 0.92045(8) 0.0645(4) Uani 1 1 d . . .
O21 O 0.6537(5) 0.3087(4) 0.9456(2) 0.0767(13) Uani 1 1 d . . .
O22 O 0.6565(5) 0.1253(4) 0.9716(2) 0.0769(13) Uani 1 1 d . . .
O23 O 0.6076(5) 0.2089(5) 0.8654(3) 0.0875(14) Uani 1 1 d . . .
O24 O 0.8105(5) 0.1851(4) 0.9018(3) 0.0803(13) Uani 1 1 d . . .

loop_
_atom_site_aniso_label
_atom_site_aniso_U_11
_atom_site_aniso_U_22
_atom_site_aniso_U_33
_atom_site_aniso_U_23
_atom_site_aniso_U_13
_atom_site_aniso_U_12
O1 0.063(6) 0.089(7) 0.079(6) -0.019(5) -0.005(4) -0.030(5)
C32 0.042(3) 0.080(4) 0.047(3) -0.014(3) -0.009(2) -0.025(3)
O2 0.068(6) 0.074(6) 0.076(6) -0.008(5) -0.009(5) -0.027(5)
C25 0.050(3) 0.055(3) 0.041(3) 0.004(2) -0.008(2) 0.002(3)
O3 0.069(6) 0.082(6) 0.076(6) -0.013(5) -0.008(4) -0.020(5)
O4 0.066(6) 0.081(7) 0.070(6) -0.017(5) 0.009(5) -0.015(5)
Ag1 0.0505(3) 0.0482(2) 0.0482(2) -0.00362(17) -0.00630(18) -0.00946(18)
Ag2 0.0486(2) 0.0465(2) 0.0470(2) -0.00679(17) -0.00487(17) -0.00687(18)
C1 0.055(4) 0.077(4) 0.081(4) -0.016(4) 0.017(3) -0.021(3)
C2 0.047(3) 0.079(4) 0.073(4) -0.007(3) 0.002(3) -0.019(3)
C3 0.059(4) 0.081(4) 0.061(4) -0.001(3) -0.011(3) -0.018(3)
C4 0.054(3) 0.070(4) 0.058(3) 0.002(3) -0.001(3) -0.003(3)
C5 0.066(4) 0.041(3) 0.046(3) -0.004(2) 0.001(3) -0.009(3)
C6 0.070(4) 0.043(3) 0.048(3) 0.001(2) 0.000(3) 0.004(3)
C7 0.077(4) 0.048(3) 0.060(3) 0.000(3) 0.012(3) -0.005(3)
C8 0.083(5) 0.047(3) 0.064(4) -0.013(3) 0.017(3) -0.014(3)
C9 0.075(4) 0.048(3) 0.062(3) -0.012(3) 0.015(3) -0.019(3)
C10 0.066(4) 0.044(3) 0.044(3) -0.008(2) 0.007(3) -0.007(3)
C11 0.061(3) 0.051(3) 0.051(3) -0.012(2) -0.003(3) -0.020(3)
C12 0.053(3) 0.059(4) 0.078(4) -0.013(3) -0.009(3) -0.005(3)
C13 0.050(3) 0.064(4) 0.071(4) -0.013(3) 0.010(3) -0.024(3)
C14 0.046(3) 0.072(4) 0.076(4) -0.021(3) 0.010(3) -0.008(3)
C15 0.069(4) 0.069(4) 0.049(3) -0.005(3) 0.009(3) -0.017(3)
C16 0.070(4) 0.061(4) 0.061(4) 0.003(3) -0.005(3) -0.017(3)
C17 0.076(4) 0.055(3) 0.048(3) 0.006(2) -0.011(3) -0.017(3)
C18 0.063(3) 0.044(3) 0.049(3) 0.004(2) -0.002(3) -0.012(3)
C19 0.050(3) 0.040(3) 0.045(3) -0.012(2) 0.002(2) -0.008(2)
C20 0.052(3) 0.043(3) 0.050(3) -0.013(2) -0.001(2) -0.006(2)
C21 0.061(3) 0.044(3) 0.065(4) -0.009(3) 0.010(3) -0.007(3)
C22 0.055(3) 0.050(3) 0.064(3) -0.008(3) -0.004(3) -0.019(3)
C23 0.046(3) 0.046(3) 0.063(3) -0.015(2) -0.005(2) 0.000(2)
C24 0.038(3) 0.053(3) 0.052(3) -0.008(2) 0.001(2) -0.009(2)
C26 0.059(3) 0.057(3) 0.055(3) 0.010(3) -0.006(3) -0.009(3)
C27 0.064(4) 0.067(4) 0.052(3) 0.005(3) 0.005(3) -0.021(3)
C28 0.062(4) 0.076(4) 0.054(3) 0.001(3) 0.001(3) -0.023(3)
C29 0.068(4) 0.065(4) 0.068(4) -0.022(3) 0.003(3) -0.015(3)
C30 0.067(4) 0.080(4) 0.052(3) -0.033(3) -0.001(3) -0.020(3)
C31 0.056(3) 0.042(3) 0.070(4) -0.011(3) 0.000(3) -0.013(3)
C33 0.044(3) 0.052(3) 0.046(3) -0.005(2) -0.006(2) -0.012(2)
C34 0.045(3) 0.064(3) 0.039(3) -0.006(2) 0.004(2) -0.008(3)
C35 0.054(3) 0.084(4) 0.047(3) -0.004(3) -0.009(3) -0.012(3)
C36 0.047(3) 0.070(4) 0.069(4) 0.007(3) -0.013(3) 0.008(3)
C37 0.062(4) 0.055(3) 0.068(4) 0.008(3) -0.015(3) -0.003(3)
C38 0.058(3) 0.049(3) 0.050(3) 0.001(2) 0.004(3) 0.003(3)
C39 0.064(4) 0.042(3) 0.063(3) -0.011(3) -0.005(3) -0.001(3)
C40 0.073(4) 0.053(3) 0.055(3) -0.012(3) -0.006(3) -0.014(3)
C41 0.062(3) 0.049(3) 0.062(3) -0.025(3) 0.002(3) -0.014(3)
C42 0.064(4) 0.075(4) 0.049(3) -0.023(3) 0.009(3) -0.017(3)
N1 0.058(3) 0.058(3) 0.061(3) -0.005(2) 0.015(2) -0.015(2)
N2 0.054(3) 0.060(3) 0.055(3) -0.007(2) -0.009(2) -0.007(2)
N3 0.050(3) 0.044(2) 0.050(2) -0.0012(19) -0.013(2) -0.007(2)
N4 0.054(3) 0.051(3) 0.047(2) -0.011(2) 0.009(2) -0.011(2)
N5 0.057(3) 0.043(2) 0.058(3) 0.004(2) -0.007(2) -0.004(2)
N6 0.043(2) 0.064(3) 0.041(2) -0.002(2) -0.0034(19) -0.009(2)
N7 0.057(3) 0.050(3) 0.054(3) -0.013(2) -0.002(2) -0.001(2)
N8 0.049(3) 0.045(2) 0.052(3) -0.006(2) 0.001(2) -0.001(2)
Cl1 0.0605(9) 0.0670(9) 0.0631(9) -0.0007(7) -0.0030(7) -0.0138(8)
O11 0.081(3) 0.074(3) 0.082(3) 0.001(2) 0.005(3) -0.016(3)
O12 0.083(3) 0.074(3) 0.082(3) 0.001(2) 0.005(3) -0.017(3)
O13 0.092(4) 0.089(4) 0.082(3) -0.004(3) 0.002(3) -0.013(3)
O14 0.083(3) 0.094(4) 0.078(3) -0.007(3) 0.000(3) -0.011(3)
Cl2 0.0724(10) 0.0572(9) 0.0623(9) -0.0059(7) 0.0056(8) -0.0053(7)
O21 0.084(3) 0.063(3) 0.084(3) -0.009(2) 0.004(3) -0.015(2)
O22 0.085(3) 0.063(3) 0.084(3) -0.009(2) 0.005(3) -0.015(2)
O23 0.084(3) 0.090(4) 0.089(4) -0.014(3) 0.002(3) -0.011(3)
O24 0.076(3) 0.074(3) 0.087(3) -0.008(2) 0.006(3) 0.000(2)

loop_
_atom_type_symbol
_atom_type_description
_atom_type_scat_dispersion_real
_atom_type_scat_dispersion_imag
_atom_type_scat_source
C C 0.0033 0.0016 'International Tables Vol C Tables 4.2.6.8 and 6.1.1.4'
H H 0.0000 0.0000 'International Tables Vol C Tables 4.2.6.8 and 6.1.1.4'
N N 0.0061 0.0033 'International Tables Vol C Tables 4.2.6.8 and 6.1.1.4'
O O 0.0106 0.0060 'International Tables Vol C Tables 4.2.6.8 and 6.1.1.4'
Cl Cl 0.1484 0.1585 'International Tables Vol C Tables 4.2.6.8 and 6.1.1.4'
Ag Ag -0.8971 1.1015 'International Tables Vol C Tables 4.2.6.8 and 6.1.1.4'

loop_
_geom_angle_atom_site_label_1
_geom_angle_atom_site_label_2
_geom_angle_atom_site_label_3
_geom_angle
_geom_angle_site_symmetry_1
_geom_angle_site_symmetry_3
_geom_angle_publ_flag
C25 O1 H25 118.3 . . ?
H25 O1 H25A 100.5 . . ?
N7 C32 C34 121.2(5) . . ?
N7 C32 O2 126.0(7) . . ?
C34 C32 O2 112.5(6) . . ?
N7 C32 H32A 119.7 . . ?
C34 C32 H32A 119.1 . . ?
C32 O2 H32 109.1 . . ?
H32A O2 H32 106.1 . . ?
N6 C25 O1 129.0(6) . . ?
N6 C25 C24 121.5(5) . . ?
O1 C25 C24 109.3(6) . . ?
N6 C25 H25A 119.4 . . ?
C24 C25 H25A 119.1 . . ?
H3E O3 H3F 108.0 . . ?
H4A O4 H4B 108.4 . . ?
N7 Ag1 N5 119.19(17) . . ?
N7 Ag1 N2 118.94(17) . . ?
N5 Ag1 N2 121.42(17) . . ?
N7 Ag1 N1 88.02(17) . . ?
N5 Ag1 N1 89.20(17) . . ?
N2 Ag1 N1 86.03(18) . . ?
N6 Ag2 N3 123.36(16) . . ?
N6 Ag2 N8 117.47(17) . . ?
N3 Ag2 N8 118.73(16) . . ?
N6 Ag2 N4 88.19(16) . . ?
N3 Ag2 N4 87.46(16) . . ?
N8 Ag2 N4 87.75(16) . . ?
N1 C1 C2 116.9(5) . . ?
N1 C1 H1A 108.1 . . ?
C2 C1 H1A 108.1 . . ?
N1 C1 H1B 108.1 . . ?
C2 C1 H1B 108.1 . . ?
H1A C1 H1B 107.3 . . ?
C1 C2 C3 116.7(6) . . ?
C1 C2 H2A 108.1 . . ?
C3 C2 H2A 108.1 . . ?
C1 C2 H2B 108.1 . . ?
C3 C2 H2B 108.1 . . ?
H2A C2 H2B 107.3 . . ?
N2 C3 C2 111.6(5) . . ?
N2 C3 H3A 109.3 . . ?
C2 C3 H3A 109.3 . . ?
N2 C3 H3B 109.3 . . ?
C2 C3 H3B 109.3 . . ?
H3A C3 H3B 108.0 . . ?
N2 C4 C6 124.8(6) . . ?
N2 C4 H4 117.6 . . ?
C6 C4 H4 117.6 . . ?
C10 C5 C6 120.6(5) . . ?
C10 C5 H5 119.7 . . ?
C6 C5 H5 119.7 . . ?
C5 C6 C7 119.2(6) . . ?
C5 C6 C4 122.7(5) . . ?
C7 C6 C4 118.1(6) . . ?
C8 C7 C6 120.5(6) . . ?
C8 C7 H7 119.7 . . ?
C6 C7 H7 119.7 . . ?
C7 C8 C9 120.8(6) . . ?
C7 C8 H8 119.6 . . ?
C9 C8 H8 119.6 . . ?
C8 C9 C10 119.6(6) . . ?
C8 C9 H9 120.2 . . ?
C10 C9 H9 120.2 . . ?
C5 C10 C9 119.2(5) . . ?
C5 C10 C11 123.1(5) . . ?
C9 C10 C11 117.6(5) . . ?
N3 C11 C10 125.6(5) . . ?
N3 C11 H11 117.2 . . ?
C10 C11 H11 117.2 . . ?
N3 C12 C13 114.1(5) . . ?
N3 C12 H12A 108.7 . . ?
C13 C12 H12A 108.7 . . ?
N3 C12 H12B 108.7 . . ?
C13 C12 H12B 108.7 . . ?
H12A C12 H12B 107.6 . . ?
C14 C13 C12 118.4(5) . . ?
C14 C13 H13A 107.7 . . ?
C12 C13 H13A 107.7 . . ?
C14 C13 H13B 107.7 . . ?
C12 C13 H13B 107.7 . . ?
H13A C13 H13B 107.1 . . ?
N4 C14 C13 116.5(5) . . ?
N4 C14 H14A 108.2 . . ?
C13 C14 H14A 108.2 . . ?
N4 C14 H14B 108.2 . . ?
C13 C14 H14B 108.2 . . ?
H14A C14 H14B 107.3 . . ?
C16 C15 N1 117.5(5) . . ?
C16 C15 H15A 107.9 . . ?
N1 C15 H15A 107.9 . . ?
C16 C15 H15B 107.9 . . ?
N1 C15 H15B 107.9 . . ?
H15A C15 H15B 107.2 . . ?
C17 C16 C15 117.3(5) . . ?
C17 C16 H16A 108.0 . . ?
C15 C16 H16A 108.0 . . ?
C17 C16 H16B 108.0 . . ?
C15 C16 H16B 108.0 . . ?
H16A C16 H16B 107.2 . . ?
N5 C17 C16 113.8(5) . . ?
N5 C17 H17A 108.8 . . ?
C16 C17 H17A 108.8 . . ?
N5 C17 H17B 108.8 . . ?
C16 C17 H17B 108.8 . . ?
H17A C17 H17B 107.7 . . ?
N5 C18 C20 123.8(5) . . ?
N5 C18 H18 118.1 . . ?
C20 C18 H18 118.1 . . ?
C24 C19 C20 121.0(5) . . ?
C24 C19 H19 119.5 . . ?
C20 C19 H19 119.5 . . ?
C19 C20 C21 118.7(5) . . ?
C19 C20 C18 121.9(5) . . ?
C21 C20 C18 119.3(5) . . ?
C22 C21 C20 122.3(5) . . ?
C22 C21 H21 118.8 . . ?
C20 C21 H21 118.8 . . ?
C21 C22 C23 117.3(5) . . ?
C21 C22 H22 121.4 . . ?
C23 C22 H22 121.4 . . ?
C22 C23 C24 122.2(5) . . ?
C22 C23 H23 118.9 . . ?
C24 C23 H23 118.9 . . ?
C19 C24 C23 118.4(5) . . ?
C19 C24 C25 122.2(5) . . ?
C23 C24 C25 119.3(5) . . ?
N6 C26 C27 112.0(5) . . ?
N6 C26 H26A 109.2 . . ?
C27 C26 H26A 109.2 . . ?
N6 C26 H26B 109.2 . . ?
C27 C26 H26B 109.2 . . ?
H26A C26 H26B 107.9 . . ?
C26 C27 C28 117.7(5) . . ?
C26 C27 H27A 107.9 . . ?
C28 C27 H27A 107.9 . . ?
C26 C27 H27B 107.9 . . ?
C28 C27 H27B 107.9 . . ?
H27A C27 H27B 107.2 . . ?
N4 C28 C27 119.2(5) . . ?
N4 C28 H28A 107.5 . . ?
C27 C28 H28A 107.5 . . ?
N4 C28 H28B 107.5 . . ?
C27 C28 H28B 107.5 . . ?
H28A C28 H28B 107.0 . . ?
N1 C29 C30 118.9(5) . . ?
N1 C29 H29A 107.6 . . ?
C30 C29 H29A 107.6 . . ?
N1 C29 H29B 107.6 . . ?
C30 C29 H29B 107.6 . . ?
H29A C29 H29B 107.0 . . ?
C29 C30 C31 117.6(5) . . ?
C29 C30 H30A 107.9 . . ?
C31 C30 H30A 107.9 . . ?
C29 C30 H30B 107.9 . . ?
C31 C30 H30B 107.9 . . ?
H30A C30 H30B 107.2 . . ?
N7 C31 C30 113.0(5) . . ?
N7 C31 H31A 109.0 . . ?
C30 C31 H31A 109.0 . . ?
N7 C31 H31B 109.0 . . ?
C30 C31 H31B 109.0 . . ?
H31A C31 H31B 107.8 . . ?
C34 C33 C38 123.5(5) . . ?
C34 C33 H33 118.3 . . ?
C38 C33 H33 118.3 . . ?
C33 C34 C32 125.8(5) . . ?
C33 C34 C35 113.5(5) . . ?
C32 C34 C35 120.6(5) . . ?
C36 C35 C34 123.1(6) . . ?
C36 C35 H35 118.4 . . ?
C34 C35 H35 118.4 . . ?
C35 C36 C37 120.8(6) . . ?
C35 C36 H36 119.6 . . ?
C37 C36 H36 119.6 . . ?
C38 C37 C36 119.1(6) . . ?
C38 C37 H37 120.5 . . ?
C36 C37 H37 120.5 . . ?
C37 C38 C33 119.8(6) . . ?
C37 C38 C39 117.8(5) . . ?
C33 C38 C39 122.5(5) . . ?
N8 C39 C38 122.9(5) . . ?
N8 C39 H39 118.5 . . ?
C38 C39 H39 118.5 . . ?
N8 C40 C41 113.8(5) . . ?
N8 C40 H40A 108.8 . . ?
C41 C40 H40A 108.8 . . ?
N8 C40 H40B 108.8 . . ?
C41 C40 H40B 108.8 . . ?
H40A C40 H40B 107.7 . . ?
C42 C41 C40 118.1(5) . . ?
C42 C41 H41A 107.8 . . ?
C40 C41 H41A 107.8 . . ?
C42 C41 H41B 107.8 . . ?
C40 C41 H41B 107.8 . . ?
H41A C41 H41B 107.1 . . ?
N4 C42 C41 116.5(5) . . ?
N4 C42 H42A 108.2 . . ?
C41 C42 H42A 108.2 . . ?
N4 C42 H42B 108.2 . . ?
C41 C42 H42B 108.2 . . ?
H42A C42 H42B 107.3 . . ?
C29 N1 C1 109.7(5) . . ?
C29 N1 C15 106.7(5) . . ?
C1 N1 C15 108.6(5) . . ?
C29 N1 Ag1 112.8(4) . . ?
C1 N1 Ag1 111.1(4) . . ?
C15 N1 Ag1 107.7(3) . . ?
C4 N2 C3 119.4(5) . . ?
C4 N2 Ag1 131.0(4) . . ?
C3 N2 Ag1 109.0(4) . . ?
C11 N3 C12 116.0(5) . . ?
C11 N3 Ag2 132.5(4) . . ?
C12 N3 Ag2 111.2(3) . . ?
C14 N4 C28 109.0(5) . . ?
C14 N4 C42 108.8(5) . . ?
C28 N4 C42 107.1(5) . . ?
C14 N4 Ag2 112.6(4) . . ?
C28 N4 Ag2 109.0(3) . . ?
C42 N4 Ag2 110.2(3) . . ?
C18 N5 C17 114.8(5) . . ?
C18 N5 Ag1 134.7(4) . . ?
C17 N5 Ag1 109.6(4) . . ?
C25 N6 C26 114.5(5) . . ?
C25 N6 Ag2 136.8(4) . . ?
C26 N6 Ag2 108.1(3) . . ?
C32 N7 C31 113.6(5) . . ?
C32 N7 Ag1 136.6(4) . . ?
C31 N7 Ag1 109.0(3) . . ?
C39 N8 C40 116.5(5) . . ?
C39 N8 Ag2 134.2(4) . . ?
C40 N8 Ag2 108.6(3) . . ?
O12 Cl1 O13 110.0(4) . . ?
O12 Cl1 O14 110.6(3) . . ?
O13 Cl1 O14 109.2(4) . . ?
O12 Cl1 O11 108.2(3) . . ?
O13 Cl1 O11 110.0(3) . . ?
O14 Cl1 O11 108.9(3) . . ?
O23 Cl2 O22 113.7(3) . . ?
O23 Cl2 O21 107.8(3) . . ?
O22 Cl2 O21 106.4(3) . . ?
O23 Cl2 O24 108.7(3) . . ?
O22 Cl2 O24 109.7(3) . . ?
O21 Cl2 O24 110.5(3) . . ?

loop_
_geom_bond_atom_site_label_1
_geom_bond_atom_site_label_2
_geom_bond_distance
_geom_bond_site_symmetry_2
_geom_bond_publ_flag
O1 C25 1.450(10) . ?
O1 H25 0.7543 . ?
O1 H25A 0.5333 . ?
C32 N7 1.246(7) . ?
C32 C34 1.447(8) . ?
C32 O2 1.500(10) . ?
C32 H32A 0.9598 . ?
O2 H32A 0.5685 . ?
O2 H32 0.9599 . ?
C25 N6 1.249(7) . ?
C25 C24 1.485(7) . ?
C25 H25A 0.9601 . ?
O3 H3E 0.8500 . ?
O3 H3F 0.8499 . ?
O4 H4A 0.8500 . ?
O4 H4B 0.8500 . ?
Ag1 N7 2.279(5) . ?
Ag1 N5 2.287(5) . ?
Ag1 N2 2.319(5) . ?
Ag1 N1 2.416(5) . ?
Ag1 Ag2 3.974(2) . ?
Ag2 N6 2.295(4) . ?
Ag2 N3 2.297(4) . ?
Ag2 N8 2.316(4) . ?
Ag2 N4 2.433(4) . ?
C1 N1 1.469(8) . ?
C1 C2 1.490(9) . ?
C1 H1A 0.9700 . ?
C1 H1B 0.9700 . ?
C2 C3 1.565(9) . ?
C2 H2A 0.9700 . ?
C2 H2B 0.9700 . ?
C3 N2 1.486(8) . ?
C3 H3A 0.9700 . ?
C3 H3B 0.9700 . ?
C4 N2 1.231(7) . ?
C4 C6 1.477(9) . ?
C4 H4 0.9300 . ?
C5 C10 1.373(8) . ?
C5 C6 1.386(8) . ?
C5 H5 0.9300 . ?
C6 C7 1.397(8) . ?
C7 C8 1.350(9) . ?
C7 H7 0.9300 . ?
C8 C9 1.380(9) . ?
C8 H8 0.9300 . ?
C9 C10 1.410(8) . ?
C9 H9 0.9300 . ?
C10 C11 1.463(8) . ?
C11 N3 1.260(7) . ?
C11 H11 0.9300 . ?
C12 N3 1.484(7) . ?
C12 C13 1.522(9) . ?
C12 H12A 0.9700 . ?
C12 H12B 0.9700 . ?
C13 C14 1.515(8) . ?
C13 H13A 0.9700 . ?
C13 H13B 0.9700 . ?
C14 N4 1.475(7) . ?
C14 H14A 0.9700 . ?
C14 H14B 0.9700 . ?
C15 C16 1.535(9) . ?
C15 N1 1.545(8) . ?
C15 H15A 0.9700 . ?
C15 H15B 0.9700 . ?
C16 C17 1.495(9) . ?
C16 H16A 0.9700 . ?
C16 H16B 0.9700 . ?
C17 N5 1.470(7) . ?
C17 H17A 0.9700 . ?
C17 H17B 0.9700 . ?
C18 N5 1.255(7) . ?
C18 C20 1.485(7) . ?
C18 H18 0.9300 . ?
C19 C24 1.379(7) . ?
C19 C20 1.379(7) . ?
C19 H19 0.9300 . ?
C20 C21 1.394(8) . ?
C21 C22 1.373(8) . ?
C21 H21 0.9300 . ?
C22 C23 1.386(8) . ?
C22 H22 0.9300 . ?
C23 C24 1.397(7) . ?
C23 H23 0.9300 . ?
C26 N6 1.496(7) . ?
C26 C27 1.520(8) . ?
C26 H26A 0.9700 . ?
C26 H26B 0.9700 . ?
C27 C28 1.532(9) . ?
C27 H27A 0.9700 . ?
C27 H27B 0.9700 . ?
C28 N4 1.498(8) . ?
C28 H28A 0.9700 . ?
C28 H28B 0.9700 . ?
C29 N1 1.460(8) . ?
C29 C30 1.526(9) . ?
C29 H29A 0.9700 . ?
C29 H29B 0.9700 . ?
C30 C31 1.537(8) . ?
C30 H30A 0.9700 . ?
C30 H30B 0.9700 . ?
C31 N7 1.511(7) . ?
C31 H31A 0.9700 . ?
C31 H31B 0.9700 . ?
C33 C34 1.375(7) . ?
C33 C38 1.398(8) . ?
C33 H33 0.9300 . ?
C34 C35 1.470(8) . ?
C35 C36 1.319(9) . ?
C35 H35 0.9300 . ?
C36 C37 1.392(9) . ?
C36 H36 0.9300 . ?
C37 C38 1.371(8) . ?
C37 H37 0.9300 . ?
C38 C39 1.508(8) . ?
C39 N8 1.239(7) . ?
C39 H39 0.9300 . ?
C40 N8 1.475(7) . ?
C40 C41 1.524(8) . ?
C40 H40A 0.9700 . ?
C40 H40B 0.9700 . ?
C41 C42 1.510(8) . ?
C41 H41A 0.9700 . ?
C41 H41B 0.9700 . ?
C42 N4 1.502(7) . ?
C42 H42A 0.9700 . ?
C42 H42B 0.9700 . ?
Cl1 O12 1.309(5) . ?
Cl1 O13 1.311(6) . ?
Cl1 O14 1.314(5) . ?
Cl1 O11 1.342(5) . ?
Cl2 O23 1.330(6) . ?
Cl2 O22 1.354(5) . ?
Cl2 O21 1.373(5) . ?
Cl2 O24 1.381(5) . ?

loop_
_geom_hbond_atom_site_label_D
_geom_hbond_atom_site_label_H
_geom_hbond_atom_site_label_A
_geom_hbond_distance_DH
_geom_hbond_distance_HA
_geom_hbond_distance_DA
_geom_hbond_angle_DHA
_geom_hbond_site_symmetry_A
O1 H25 O12 0.75 2.18 2.921(11) 168.2 .
O1 H25 O11 0.75 2.23 2.605(10) 111.5 .
O1 H25 Cl1 0.75 2.53 3.155(9) 141.2 .
O3 H3F O14 0.85 2.13 2.958(10) 163.9 .
O4 H4B O3 0.85 2.12 2.969(13) 178.2 .
O2 H32 O21 0.96 2.02 2.948(11) 163.5 2_767
O2 H32 Cl2 0.96 2.46 3.158(9) 129.6 2_767
